data_8101122
loop_
_publ_author_name
'Meenakshi, C.'
'Ramamoorthy, V.'
'Muthusubramanian, S.'
'Sivasubramanian, S.'
'Ziegler, T.'
'Lex, J.'

_publ_section_title
;
Crystal structure of 2-(4-methoxyphenyl)-2-cyclohexene-1-one oxime, 
C~13~H~15~NO~2~
;
_journal_issue 4
_journal_name_full 'Zeitschrift f\"ur Kristallographie - New Crystal Structures'
_journal_page_first 651
_journal_page_last 652
_journal_volume 216
_journal_year 2001
_chemical_formula_structural 'C13 H15 N O2'
_chemical_formula_sum 'C13 H15 N O2'
_chemical_formula_weight 217.26
_chemical_melting_point 442.5(5)
_space_group_IT_number 2
_symmetry_cell_setting triclinic
_symmetry_space_group_name_Hall '-P 1'
_symmetry_space_group_name_H-M 'P -1'
_cell_angle_alpha 70.60(1)
_cell_angle_beta 85.80(1)
_cell_angle_gamma 83.49(1)
_cell_formula_units_Z 2
_cell_length_a 6.493(1)
_cell_length_b 9.195(1)
_cell_length_c 10.225(1)
_cell_measurement_temperature 293(2)
_cell_volume 571.7(9)
_diffrn_ambient_temperature 293(2)
_exptl_crystal_density_diffrn 1.262
_cod_depositor_comments
;
The following automatic conversions were performed:

'_chemical_melting_point' value '442-443' was changed to '442.5(5)' -
the average value was taken and precision was estimated.

Automatic conversion script
Id: cif_fix_values 1646 2011-03-28 12:23:43Z adriana 
;
_cod_database_code 8101122

loop_
_symmetry_equiv_pos_as_xyz
'x, y, z'
'-x, -y, -z'

loop_
_atom_site_label
_atom_site_type_symbol
_atom_site_fract_x
_atom_site_fract_y
_atom_site_fract_z
_atom_site_U_iso_or_equiv
_atom_site_adp_type
_atom_site_occupancy
_atom_site_symmetry_multiplicity
_atom_site_calc_flag
_atom_site_refinement_flags
_atom_site_disorder_assembly
_atom_site_disorder_group
C1 C 0.20380(16) 0.43415(12) 0.84911(11) 0.0348(2) Uani 1 2 d . . .
C2 C 0.09315(17) 0.29570(13) 0.91944(11) 0.0368(2) Uani 1 2 d . . .
C3 C -0.0654(2) 0.26703(15) 0.85737(13) 0.0465(3) Uani 1 2 d . . .
C4 C -0.1506(2) 0.37087(18) 0.72200(15) 0.0554(3) Uani 1 2 d . . .
C5 C -0.0803(2) 0.53192(16) 0.68151(14) 0.0489(3) Uani 1 2 d . . .
C6 C 0.15008(19) 0.52783(15) 0.70229(12) 0.0425(3) Uani 1 2 d . . .
C7 C 0.5167(2) -0.19336(19) 1.47490(17) 0.0589(4) Uani 1 2 d . . .
C1' C 0.15911(17) 0.18875(12) 1.05800(11) 0.0355(2) Uani 1 2 d . . .
C2' C 0.01309(18) 0.14660(14) 1.16791(12) 0.0410(3) Uani 1 2 d . . .
C3' C 0.06881(19) 0.04440(15) 1.29595(12) 0.0445(3) Uani 1 2 d . . .
C4' C 0.27313(18) -0.01937(13) 1.31772(11) 0.0394(3) Uani 1 2 d . . .
C5' C 0.42094(18) 0.02027(13) 1.21025(13) 0.0420(3) Uani 1 2 d . . .
C6' C 0.36260(18) 0.12455(13) 1.08218(12) 0.0404(3) Uani 1 2 d . . .
N N 0.34048(14) 0.46563(10) 0.91795(9) 0.0377(2) Uani 1 2 d . . .
O1 O 0.43859(13) 0.59869(10) 0.84108(9) 0.0463(2) Uani 1 2 d . . .
O2 O 0.31267(14) -0.11933(11) 1.44860(9) 0.0525(3) Uani 1 2 d . . .
H3 H -0.130(2) 0.1712(18) 0.9035(15) 0.054(4) Uiso 1 2 d . . .
H4A H -0.102(3) 0.3196(19) 0.6529(18) 0.068(5) Uiso 1 2 d . . .
H4B H -0.307(3) 0.373(2) 0.7281(19) 0.083(5) Uiso 1 2 d . . .
H5A H -0.113(2) 0.5908(18) 0.5842(17) 0.059(4) Uiso 1 2 d . . .
H5B H -0.155(2) 0.5898(18) 0.7407(16) 0.060(4) Uiso 1 2 d . . .
H6A H 0.190(2) 0.6312(19) 0.6805(15) 0.056(4) Uiso 1 2 d . . .
H6B H 0.237(2) 0.4783(18) 0.6395(16) 0.059(4) Uiso 1 2 d . . .
H7A H 0.621(3) -0.1203(19) 1.4566(16) 0.063(4) Uiso 1 2 d . . .
H7B H 0.553(3) -0.260(2) 1.4150(18) 0.070(5) Uiso 1 2 d . . .
H7C H 0.513(3) -0.260(2) 1.569(2) 0.073(5) Uiso 1 2 d . . .
H2' H -0.127(2) 0.1919(17) 1.1533(14) 0.050(4) Uiso 1 2 d . . .
H3' H -0.034(2) 0.0142(17) 1.3745(15) 0.054(4) Uiso 1 2 d . . .
H5' H 0.560(2) -0.0231(17) 1.2218(15) 0.055(4) Uiso 1 2 d . . .
H6' H 0.468(2) 0.1500(16) 1.0056(14) 0.049(4) Uiso 1 2 d . . .
HO1 H 0.524(3) 0.600(2) 0.9036(19) 0.071(5) Uiso 1 2 d . . .

loop_
_atom_site_aniso_label
_atom_site_aniso_U_11
_atom_site_aniso_U_22
_atom_site_aniso_U_33
_atom_site_aniso_U_23
_atom_site_aniso_U_13
_atom_site_aniso_U_12
C1 0.0340(5) 0.0352(5) 0.0348(5) -0.0105(4) -0.0048(4) -0.0029(4)
C2 0.0387(6) 0.0355(5) 0.0376(5) -0.0128(4) -0.0034(4) -0.0055(4)
C3 0.0495(7) 0.0452(7) 0.0475(7) -0.0141(5) -0.0083(5) -0.0143(5)
C4 0.0543(8) 0.0624(8) 0.0526(7) -0.0162(6) -0.0190(6) -0.0148(6)
C5 0.0466(7) 0.0525(7) 0.0449(7) -0.0100(6) -0.0162(5) -0.0027(5)
C6 0.0446(6) 0.0447(6) 0.0357(6) -0.0080(5) -0.0071(5) -0.0069(5)
C7 0.0565(8) 0.0558(8) 0.0538(8) -0.0016(7) -0.0151(6) -0.0035(7)
C1' 0.0400(6) 0.0307(5) 0.0374(5) -0.0117(4) -0.0028(4) -0.0072(4)
C2' 0.0360(6) 0.0429(6) 0.0434(6) -0.0130(5) -0.0017(4) -0.0041(5)
C3' 0.0423(6) 0.0502(7) 0.0396(6) -0.0122(5) 0.0039(5) -0.0095(5)
C4' 0.0455(6) 0.0348(5) 0.0367(6) -0.0080(4) -0.0046(4) -0.0084(4)
C5' 0.0372(6) 0.0386(6) 0.0470(6) -0.0099(5) -0.0023(5) -0.0023(5)
C6' 0.0395(6) 0.0388(6) 0.0404(6) -0.0099(5) 0.0031(4) -0.0054(5)
N 0.0381(5) 0.0348(5) 0.0372(5) -0.0051(4) -0.0053(4) -0.0097(4)
O1 0.0464(5) 0.0433(5) 0.0435(4) -0.0005(4) -0.0100(4) -0.0181(4)
O2 0.0527(5) 0.0543(5) 0.0402(5) -0.0004(4) -0.0067(4) -0.0060(4)

loop_
_geom_bond_atom_site_label_1
_geom_bond_atom_site_label_2
_geom_bond_distance
_geom_bond_site_symmetry_2
_geom_bond_publ_flag
C1 N 1.2853(17) . ?
C1 C2 1.4756(16) . ?
C1 C6 1.5056(15) . ?
C2 C3 1.342(2) . ?
C2 C1' 1.4918(15) . ?
C3 C4 1.4993(18) . ?
C4 C5 1.5135(19) . ?
C5 C6 1.521(3) . ?
C7 O2 1.420(3) . ?
C1' C6' 1.389(2) . ?
C1' C2' 1.3964(18) . ?
C2' C3' 1.3795(17) . ?
C3' C4' 1.391(3) . ?
C4' O2 1.3716(13) . ?
C4' C5' 1.3858(19) . ?
C5' C6' 1.3907(16) . ?
N O1 1.4089(13) . ?

loop_
_cod_related_entry_id
_cod_related_entry_database
_cod_related_entry_code
1 ChemSpider 30653835
